data_7200815
loop_
_publ_author_name
'Hao, Hong-Qing'
'Liu, Wen-Ting'
'Tan, Wei'
'Lin, Zhuo-Jia'
'Tong, Ming-Liang'

_publ_section_title
;
 Spontaneous resolution of chiral metal mandelates by stereochemical
 control
;
_journal_issue 6
_journal_name_full CrystEngComm
_journal_page_first 967
_journal_paper_doi 10.1039/b822506k
_journal_volume 11
_journal_year 2009
_chemical_absolute_configuration S
_chemical_formula_sum 'C29 H28 Fe N2 O6'
_chemical_formula_weight 556.38
_chemical_name_systematic
;
?
;
_space_group_IT_number 178
_symmetry_cell_setting hexagonal
_symmetry_space_group_name_Hall 'P 61 2 (0 0 5)'
_symmetry_space_group_name_H-M 'P 61 2 2'
_atom_sites_solution_hydrogens geom
_atom_sites_solution_primary direct
_atom_sites_solution_secondary difmap
_audit_creation_method SHELXL-97
_cell_angle_alpha 90.00
_cell_angle_beta 90.00
_cell_angle_gamma 120.00
_cell_formula_units_Z 6
_cell_length_a 11.5654(8)
_cell_length_b 11.5654(8)
_cell_length_c 32.789(2)
_cell_measurement_reflns_used 3235
_cell_measurement_temperature 150(2)
_cell_measurement_theta_max 29.00
_cell_measurement_theta_min 2.76
_cell_volume 3798.2(4)
_computing_cell_refinement 'Bruker SMART (Bruker, 1998)'
_computing_data_collection 'Bruker SMART (Bruker, 1998)'
_computing_data_reduction 'Bruker SAINT + & SHELXTL (Bruker, 1998)'
_computing_molecular_graphics 'Bruker SHELXTL'
_computing_publication_material 'Bruker SHELXTL'
_computing_structure_refinement 'SHELXL-97 (Sheldrick, 1997)'
_computing_structure_solution 'SHELXS-97 (Sheldrick, 1990)'
_diffrn_ambient_temperature 150(2)
_diffrn_measured_fraction_theta_full 0.968
_diffrn_measured_fraction_theta_max 0.968
_diffrn_measurement_device_type 'Bruker SMART CCD area detector'
_diffrn_measurement_method '\f and \w scans'
_diffrn_radiation_monochromator graphite
_diffrn_radiation_source 'fine-focus sealed tube'
_diffrn_radiation_type MoK\a
_diffrn_radiation_wavelength 0.71073
_diffrn_reflns_av_R_equivalents 0.0341
_diffrn_reflns_av_sigmaI/netI 0.0595
_diffrn_reflns_limit_h_max 13
_diffrn_reflns_limit_h_min -15
_diffrn_reflns_limit_k_max 11
_diffrn_reflns_limit_k_min -15
_diffrn_reflns_limit_l_max 44
_diffrn_reflns_limit_l_min -39
_diffrn_reflns_number 9634
_diffrn_reflns_theta_full 29.00
_diffrn_reflns_theta_max 29.00
_diffrn_reflns_theta_min 2.76
_exptl_absorpt_coefficient_mu 0.644
_exptl_absorpt_correction_T_max 0.8984
_exptl_absorpt_correction_T_min 0.8556
_exptl_absorpt_correction_type multi-scan
_exptl_absorpt_process_details 'SADABS (Bruker, 2002)'
_exptl_crystal_colour red
_exptl_crystal_density_diffrn 1.459
_exptl_crystal_density_method 'not measured'
_exptl_crystal_description block
_exptl_crystal_F_000 1740
_exptl_crystal_size_max 0.25
_exptl_crystal_size_mid 0.21
_exptl_crystal_size_min 0.17
_refine_diff_density_max 0.171
_refine_diff_density_min -0.435
_refine_diff_density_rms 0.044
_refine_ls_abs_structure_details 'Flack H D (1983), Acta Cryst. A39, 876-881'
_refine_ls_abs_structure_Flack 0.01(3)
_refine_ls_extinction_method none
_refine_ls_goodness_of_fit_ref 1.051
_refine_ls_hydrogen_treatment mixed
_refine_ls_matrix_type full
_refine_ls_number_parameters 245
_refine_ls_number_reflns 3235
_refine_ls_number_restraints 49
_refine_ls_restrained_S_all 1.089
_refine_ls_R_factor_all 0.0725
_refine_ls_R_factor_gt 0.0422
_refine_ls_shift/su_max 0.000
_refine_ls_shift/su_mean 0.000
_refine_ls_structure_factor_coef Fsqd
_refine_ls_weighting_details 'calc w=1/[\s^2^(Fo^2^)+(0.0579P)^2^+0.0000P] where P=(Fo^2^+2Fc^2^)/3'
_refine_ls_weighting_scheme calc
_refine_ls_wR_factor_gt 0.1006
_refine_ls_wR_factor_ref 0.1107
_reflns_number_gt 2125
_reflns_number_total 3235
_reflns_threshold_expression >2sigma(I)
_cod_data_source_file b822506k.txt
_cod_data_source_block complex4S
_cod_original_cell_volume 3798.2(5)
_cod_original_sg_symbol_H-M P6122
_cod_database_code 7200815

loop_
_symmetry_equiv_pos_as_xyz
'x, y, z'
'-y, x-y, z+1/3'
'-x+y, -x, z+2/3'
'-x, -y, z+1/2'
'y, -x+y, z+5/6'
'x-y, x, z+1/6'
'y, x, -z+1/3'
'x-y, -y, -z'
'-x, -x+y, -z+2/3'
'-y, -x, -z+5/6'
'-x+y, y, -z+1/2'
'x, x-y, -z+1/6'

loop_
_atom_site_label
_atom_site_type_symbol
_atom_site_fract_x
_atom_site_fract_y
_atom_site_fract_z
_atom_site_U_iso_or_equiv
_atom_site_adp_type
_atom_site_occupancy
_atom_site_symmetry_multiplicity
_atom_site_calc_flag
_atom_site_refinement_flags
_atom_site_disorder_assembly
_atom_site_disorder_group
Fe1 Fe 0.25739(6) 0.12870(3) 0.0833 0.0495(2) Uani 1 2 d S . .
O1 O 0.1071(2) -0.06782(19) 0.19147(5) 0.0503(5) Uani 1 1 d . . .
O2 O 0.23187(18) 0.0781(2) 0.14409(5) 0.0432(5) Uani 1 1 d . . .
O3 O 0.10761(19) -0.08001(19) 0.08392(5) 0.0411(4) Uani 1 1 d D . .
H3O H 0.048(2) -0.117(3) 0.0662(7) 0.040(8) Uiso 1 1 d D . .
C1 C 0.1377(3) -0.0324(3) 0.15562(7) 0.0378(6) Uani 1 1 d . . .
C2 C 0.0512(3) -0.1336(3) 0.12259(7) 0.0377(6) Uani 1 1 d . . .
H2 H -0.0402 -0.1446 0.1237 0.045 Uiso 1 1 calc R . .
C3 C 0.0386(3) -0.2695(3) 0.12888(7) 0.0474(8) Uani 1 1 d D . .
C4 C -0.0839(4) -0.3818(3) 0.13130(12) 0.0731(11) Uani 1 1 d DU . .
H4 H -0.1623 -0.3749 0.1301 0.088 Uiso 1 1 calc R . .
C5 C -0.0944(6) -0.5067(4) 0.13560(12) 0.0970(17) Uani 1 1 d DU . .
H5 H -0.1803 -0.5840 0.1376 0.116 Uiso 1 1 calc R . .
C6 C 0.0118(9) -0.5192(5) 0.13696(12) 0.117(2) Uani 1 1 d DU . .
H6 H 0.0027 -0.6050 0.1401 0.141 Uiso 1 1 calc R . .
C7 C 0.1360(7) -0.4090(7) 0.13383(12) 0.113(2) Uani 1 1 d DU . .
H7 H 0.2129 -0.4186 0.1344 0.135 Uiso 1 1 calc R . .
C8 C 0.1505(5) -0.2813(4) 0.12983(10) 0.0757(12) Uani 1 1 d DU . .
H8 H 0.2367 -0.2044 0.1278 0.091 Uiso 1 1 calc R . .
N1 N 0.3947(7) 0.0369(7) 0.0723(2) 0.0340(16) Uani 0.50 1 d P . 1
C9 C 0.3584(11) -0.0669(9) 0.0473(3) 0.051(2) Uani 0.50 1 d P . 1
H9 H 0.2748 -0.1025 0.0338 0.061 Uiso 0.50 1 calc PR . 1
C10 C 0.4344(7) -0.1248(7) 0.0400(2) 0.0482(17) Uani 0.50 1 d P . 1
H10 H 0.4035 -0.1987 0.0219 0.058 Uiso 0.50 1 calc PR . 1
C11 C 0.5543(7) -0.0761(7) 0.0587(2) 0.0354(17) Uani 0.50 1 d P . 1
C12 C 0.5905(12) 0.0249(11) 0.0858(3) 0.036(2) Uani 0.50 1 d P . 1
H12 H 0.6716 0.0589 0.1006 0.044 Uiso 0.50 1 calc PR . 1
C13 C 0.5068(8) 0.0781(8) 0.0915(2) 0.0437(18) Uani 0.50 1 d P . 1
H13 H 0.5334 0.1488 0.1106 0.052 Uiso 0.50 1 calc PR . 1
C14 C 0.6438(6) -0.1325(6) 0.04855(15) 0.0413(13) Uani 0.50 1 d P . 1
H14A H 0.7041 -0.0791 0.0261 0.050 Uiso 0.50 1 calc PR . 1
H14B H 0.5874 -0.2247 0.0383 0.050 Uiso 0.50 1 calc PR . 1
C15 C 0.7283(7) -0.1359(4) 0.0833 0.0427(16) Uani 0.50 2 d SP . 1
H15 H 0.7848 -0.0467 0.0933 0.051 Uiso 0.50 1 d PR . 1
N1' N 0.4126(8) 0.1029(7) 0.0737(3) 0.0435(18) Uani 0.50 1 d P . 2
C9' C 0.3902(10) 0.0031(11) 0.0483(3) 0.046(2) Uani 0.50 1 d P . 2
H9' H 0.3125 -0.0342 0.0317 0.055 Uiso 0.50 1 calc PR . 2
C10' C 0.4763(8) -0.0485(8) 0.0452(2) 0.0499(17) Uani 0.50 1 d P . 2
H10' H 0.4576 -0.1172 0.0260 0.060 Uiso 0.50 1 calc PR . 2
C11' C 0.5889(11) -0.0008(15) 0.0697(3) 0.045(3) Uani 0.50 1 d P . 2
C12' C 0.6092(8) 0.0987(9) 0.0964(2) 0.0466(16) Uani 0.50 1 d P . 2
H12' H 0.6844 0.1350 0.1141 0.056 Uiso 0.50 1 calc PR . 2
C13' C 0.5224(7) 0.1460(8) 0.0978(2) 0.0431(17) Uani 0.50 1 d P . 2
H13' H 0.5399 0.2141 0.1171 0.052 Uiso 0.50 1 calc PR . 2
C14' C 0.6776(7) -0.0587(7) 0.0711(2) 0.0593(16) Uani 0.50 1 d P . 2
H14C H 0.7504 -0.0098 0.0910 0.071 Uiso 0.50 1 calc PR . 2
H14D H 0.7181 -0.0519 0.0439 0.071 Uiso 0.50 1 calc PR . 2
C15' C 0.5951(9) -0.2024(5) 0.0833 0.056(2) Uani 0.50 2 d SP . 2
H15' H 0.5388 -0.2540 0.0609 0.068 Uiso 0.50 1 d PR . 2

loop_
_atom_site_aniso_label
_atom_site_aniso_U_11
_atom_site_aniso_U_22
_atom_site_aniso_U_33
_atom_site_aniso_U_23
_atom_site_aniso_U_13
_atom_site_aniso_U_12
Fe1 0.0336(3) 0.0783(4) 0.0219(2) -0.0010(3) 0.000 0.01678(15)
O1 0.0670(14) 0.0508(12) 0.0201(8) -0.0061(8) -0.0025(8) 0.0197(11)
O2 0.0366(10) 0.0600(12) 0.0229(8) -0.0065(8) -0.0027(7) 0.0165(10)
O3 0.0517(11) 0.0544(11) 0.0215(8) -0.0079(8) -0.0142(9) 0.0298(9)
C1 0.0460(16) 0.0519(16) 0.0219(11) -0.0068(11) -0.0035(11) 0.0292(14)
C2 0.0462(15) 0.0494(16) 0.0241(11) -0.0051(12) -0.0085(11) 0.0289(13)
C3 0.087(3) 0.0571(19) 0.0190(11) -0.0084(12) -0.0146(13) 0.052(2)
C4 0.094(3) 0.041(2) 0.082(3) -0.0074(17) -0.023(2) 0.032(2)
C5 0.163(5) 0.055(2) 0.073(3) -0.004(2) -0.018(3) 0.054(3)
C6 0.262(8) 0.108(4) 0.0382(19) -0.005(3) -0.012(3) 0.135(5)
C7 0.218(6) 0.172(6) 0.049(2) -0.010(3) -0.014(3) 0.174(5)
C8 0.122(3) 0.109(3) 0.0463(17) -0.0089(18) -0.013(2) 0.095(3)
N1 0.036(3) 0.051(5) 0.022(3) -0.001(4) 0.004(2) 0.027(4)
C9 0.048(5) 0.061(6) 0.042(4) -0.019(5) -0.003(3) 0.026(5)
C10 0.040(4) 0.035(3) 0.055(4) -0.018(3) 0.002(3) 0.009(3)
C11 0.044(4) 0.028(3) 0.025(3) 0.003(3) 0.000(3) 0.011(3)
C12 0.050(5) 0.030(4) 0.037(5) -0.011(5) -0.014(5) 0.026(4)
C13 0.051(5) 0.039(4) 0.035(3) -0.011(3) -0.007(3) 0.018(4)
C14 0.056(4) 0.034(3) 0.027(2) 0.004(2) 0.014(2) 0.017(3)
C15 0.040(4) 0.036(3) 0.054(4) 0.007(3) 0.000 0.020(2)
N1' 0.048(4) 0.060(5) 0.034(3) -0.002(4) 0.001(2) 0.036(4)
C9' 0.045(6) 0.070(7) 0.035(4) -0.003(6) 0.006(4) 0.038(6)
C10' 0.055(5) 0.062(5) 0.040(3) -0.007(4) 0.005(3) 0.034(5)
C11' 0.043(6) 0.063(9) 0.027(5) 0.014(6) 0.010(5) 0.026(6)
C12' 0.043(4) 0.060(5) 0.040(3) 0.017(4) -0.001(3) 0.029(4)
C13' 0.043(4) 0.050(5) 0.027(3) -0.001(3) -0.009(2) 0.016(4)
C14' 0.051(4) 0.051(4) 0.083(5) 0.005(4) -0.002(4) 0.030(3)
C15' 0.046(5) 0.052(4) 0.069(6) -0.005(4) 0.000 0.023(3)

loop_
_atom_type_symbol
_atom_type_description
_atom_type_scat_dispersion_real
_atom_type_scat_dispersion_imag
_atom_type_scat_source
C C 0.0033 0.0016 'International Tables Vol C Tables 4.2.6.8 and 6.1.1.4'
H H 0.0000 0.0000 'International Tables Vol C Tables 4.2.6.8 and 6.1.1.4'
N N 0.0061 0.0033 'International Tables Vol C Tables 4.2.6.8 and 6.1.1.4'
O O 0.0106 0.0060 'International Tables Vol C Tables 4.2.6.8 and 6.1.1.4'
Fe Fe 0.3463 0.8444 'International Tables Vol C Tables 4.2.6.8 and 6.1.1.4'

loop_
_geom_angle_atom_site_label_1
_geom_angle_atom_site_label_2
_geom_angle_atom_site_label_3
_geom_angle
_geom_angle_site_symmetry_1
_geom_angle_site_symmetry_3
_geom_angle_publ_flag
N1' Fe1 N1' 77.0(4) 12 . ?
N1' Fe1 O2 97.1(2) 12 12 ?
N1' Fe1 O2 94.1(2) . 12 ?
N1' Fe1 O2 94.1(2) 12 . ?
N1' Fe1 O2 97.1(2) . . ?
O2 Fe1 O2 165.71(11) 12 . ?
N1' Fe1 O3 96.5(2) 12 12 ?
N1' Fe1 O3 167.3(2) . 12 ?
O2 Fe1 O3 75.64(7) 12 12 ?
O2 Fe1 O3 94.29(7) . 12 ?
N1' Fe1 O3 167.3(2) 12 . ?
N1' Fe1 O3 96.5(2) . . ?
O2 Fe1 O3 94.29(7) 12 . ?
O2 Fe1 O3 75.64(7) . . ?
O3 Fe1 O3 91.79(10) 12 . ?
N1' Fe1 N1 15.7(3) 12 12 ?
N1' Fe1 N1 92.4(3) . 12 ?
O2 Fe1 N1 93.1(2) 12 12 ?
O2 Fe1 N1 95.3(2) . 12 ?
O3 Fe1 N1 80.85(18) 12 12 ?
O3 Fe1 N1 168.0(2) . 12 ?
N1' Fe1 N1 92.4(3) 12 . ?
N1' Fe1 N1 15.7(3) . . ?
O2 Fe1 N1 95.3(2) 12 . ?
O2 Fe1 N1 93.1(2) . . ?
O3 Fe1 N1 168.0(2) 12 . ?
O3 Fe1 N1 80.85(18) . . ?
N1 Fe1 N1 107.9(4) 12 . ?
C1 O2 Fe1 120.69(15) . . ?
C2 O3 Fe1 115.71(15) . . ?
C2 O3 H3O 108.2(19) . . ?
Fe1 O3 H3O 124.3(19) . . ?
O1 C1 O2 125.7(2) . . ?
O1 C1 C2 116.6(3) . . ?
O2 C1 C2 117.8(2) . . ?
O3 C2 C3 111.0(2) . . ?
O3 C2 C1 108.3(2) . . ?
C3 C2 C1 112.4(2) . . ?
O3 C2 H2 108.3 . . ?
C3 C2 H2 108.3 . . ?
C1 C2 H2 108.3 . . ?
C4 C3 C8 119.1(3) . . ?
C4 C3 C2 120.7(3) . . ?
C8 C3 C2 120.0(3) . . ?
C3 C4 C5 120.3(4) . . ?
C3 C4 H4 119.9 . . ?
C5 C4 H4 119.9 . . ?
C6 C5 C4 121.2(5) . . ?
C6 C5 H5 119.4 . . ?
C4 C5 H5 119.4 . . ?
C5 C6 C7 120.1(4) . . ?
C5 C6 H6 119.9 . . ?
C7 C6 H6 119.9 . . ?
C6 C7 C8 120.2(5) . . ?
C6 C7 H7 119.9 . . ?
C8 C7 H7 119.9 . . ?
C3 C8 C7 119.0(4) . . ?
C3 C8 H8 120.5 . . ?
C7 C8 H8 120.5 . . ?
C13 N1 C9 115.8(8) . . ?
C13 N1 Fe1 122.6(6) . . ?
C9 N1 Fe1 121.5(7) . . ?
N1 C9 C10 123.9(9) . . ?
N1 C9 H9 118.0 . . ?
C10 C9 H9 118.0 . . ?
C11 C10 C9 119.4(7) . . ?
C11 C10 H10 120.3 . . ?
C9 C10 H10 120.3 . . ?
C10 C11 C12 117.8(9) . . ?
C10 C11 C14 120.0(6) . . ?
C12 C11 C14 122.2(8) . . ?
C11 C12 C13 119.0(10) . . ?
C11 C12 H12 120.5 . . ?
C13 C12 H12 120.5 . . ?
N1 C13 C12 124.0(7) . . ?
N1 C13 H13 118.0 . . ?
C12 C13 H13 118.0 . . ?
C11 C14 C15 115.8(4) . . ?
C11 C14 H14A 108.3 . . ?
C15 C14 H14A 108.3 . . ?
C11 C14 H14B 108.3 . . ?
C15 C14 H14B 108.3 . . ?
H14A C14 H14B 107.4 . . ?
C14 C15 C14 112.1(6) . 12_545 ?
C14 C15 H15 109.2 . . ?
C14 C15 H15 109.2 12_545 . ?
C9' N1' C13' 114.7(8) . . ?
C9' N1' Fe1 115.4(7) . . ?
C13' N1' Fe1 126.9(6) . . ?
N1' C9' C10' 122.9(9) . . ?
N1' C9' H9' 118.6 . . ?
C10' C9' H9' 118.6 . . ?
C11' C10' C9' 120.9(9) . . ?
C11' C10' H10' 119.5 . . ?
C9' C10' H10' 119.5 . . ?
C12' C11' C10' 115.9(10) . . ?
C12' C11' C14' 119.7(9) . . ?
C10' C11' C14' 124.2(11) . . ?
C13' C12' C11' 120.5(9) . . ?
C13' C12' H12' 119.8 . . ?
C11' C12' H12' 119.8 . . ?
C12' C13' N1' 125.0(8) . . ?
C12' C13' H13' 117.5 . . ?
N1' C13' H13' 117.5 . . ?
C11' C14' C15' 108.0(8) . . ?
C11' C14' H15 139.4 . . ?
C15' C14' H15 90.7 . . ?
C11' C14' H14C 110.1 . . ?
C15' C14' H14C 110.1 . . ?
H15 C14' H14C 29.8 . . ?
C11' C14' H14D 110.1 . . ?
C15' C14' H14D 110.1 . . ?
H15 C14' H14D 95.8 . . ?
H14C C14' H14D 108.4 . . ?
C14' C15' C14' 113.1(8) 12_545 . ?
C14' C15' H15' 107.8 12_545 . ?
C14' C15' H15' 109.8 . . ?

loop_
_geom_bond_atom_site_label_1
_geom_bond_atom_site_label_2
_geom_bond_distance
_geom_bond_site_symmetry_2
_geom_bond_publ_flag
Fe1 N1' 1.986(7) 12 ?
Fe1 N1' 1.986(7) . ?
Fe1 O2 2.0555(17) 12 ?
Fe1 O2 2.0555(17) . ?
Fe1 O3 2.156(2) 12 ?
Fe1 O3 2.156(2) . ?
Fe1 N1 2.338(7) 12 ?
Fe1 N1 2.338(7) . ?
O1 C1 1.237(3) . ?
O2 C1 1.254(3) . ?
O3 C2 1.419(3) . ?
O3 H3O 0.839(18) . ?
C1 C2 1.540(4) . ?
C2 C3 1.518(4) . ?
C2 H2 1.0000 . ?
C3 C4 1.364(5) . ?
C3 C8 1.368(5) . ?
C4 C5 1.395(5) . ?
C4 H4 0.9500 . ?
C5 C6 1.308(7) . ?
C5 H5 0.9500 . ?
C6 C7 1.366(8) . ?
C6 H6 0.9500 . ?
C7 C8 1.407(6) . ?
C7 H7 0.9500 . ?
C8 H8 0.9500 . ?
N1 C13 1.298(11) . ?
N1 C9 1.337(10) . ?
C9 C10 1.368(14) . ?
C9 H9 0.9500 . ?
C10 C11 1.354(11) . ?
C10 H10 0.9500 . ?
C11 C12 1.356(11) . ?
C11 C14 1.512(10) . ?
C12 C13 1.395(13) . ?
C12 H12 0.9500 . ?
C13 H13 0.9500 . ?
C14 C15 1.514(7) . ?
C14 H14A 0.9900 . ?
C14 H14B 0.9900 . ?
C15 C14 1.514(7) 12_545 ?
C15 H15 0.9606 . ?
N1' C9' 1.339(12) . ?
N1' C13' 1.363(11) . ?
C9' C10' 1.397(13) . ?
C9' H9' 0.9500 . ?
C10' C11' 1.389(14) . ?
C10' H10' 0.9500 . ?
C11' C12' 1.370(12) . ?
C11' C14' 1.481(13) . ?
C12' C13' 1.363(12) . ?
C12' H12' 0.9500 . ?
C13' H13' 0.9500 . ?
C14' C15' 1.500(9) . ?
C14' H14C 0.9900 . ?
C14' H14D 0.9900 . ?
C15' C14' 1.500(9) 12_545 ?
C15' H15' 0.9651 . ?

loop_
_geom_hbond_atom_site_label_D
_geom_hbond_atom_site_label_H
_geom_hbond_atom_site_label_A
_geom_hbond_distance_DH
_geom_hbond_distance_HA
_geom_hbond_distance_DA
_geom_hbond_angle_DHA
_geom_hbond_site_symmetry_A
O3 H3O O1 0.839(18) 1.784(18) 2.618(2) 172(3) 5_554
